data_4074361
loop_
_publ_author_name
'Yu, Xiao-Yan'
'Patrick, Brian O.'
'James, Brian R.'

_publ_section_title
;
 Rhodium(III) Peroxo Complexes Containing Carbene and Phosphine Ligands
;
_journal_issue 20
_journal_name_full Organometallics
_journal_page_first 4870
_journal_paper_doi 10.1021/om060576i
_journal_volume 25
_journal_year 2006
_chemical_formula_sum 'C44 H41 Cl N O2 P2 Rh'
_chemical_formula_weight 816.08
_chemical_name_systematic
;
 ?
;
_space_group_IT_number 19
_symmetry_cell_setting orthorhombic
_symmetry_space_group_name_Hall 'P 2ac 2ab'
_symmetry_space_group_name_H-M 'P 21 21 21'
_atom_sites_solution_hydrogens geom
_atom_sites_solution_primary direct
_atom_sites_solution_secondary difmap
_audit_creation_method SHELXL-97
_cell_angle_alpha 90.00
_cell_angle_beta 90.00
_cell_angle_gamma 90.00
_cell_formula_units_Z 4
_cell_length_a 10.7428(8)
_cell_length_b 12.6053(12)
_cell_length_c 28.474(2)
_cell_measurement_reflns_used 3122
_cell_measurement_temperature 173(2)
_cell_measurement_theta_max 23.76
_cell_measurement_theta_min 2.38
_cell_volume 3855.8(5)
_computing_structure_refinement 'SHELXL-97 (Sheldrick, 1997)'
_diffrn_ambient_temperature 173(2)
_diffrn_measured_fraction_theta_full 0.984
_diffrn_measured_fraction_theta_max 0.984
_diffrn_measurement_device_type 'Bruker X8 APEX'
_diffrn_measurement_method 'area detector'
_diffrn_radiation_monochromator graphite
_diffrn_radiation_source 'fine-focus sealed tube'
_diffrn_radiation_type MoK\a
_diffrn_radiation_wavelength 0.71073
_diffrn_reflns_av_R_equivalents 0.0559
_diffrn_reflns_av_sigmaI/netI 0.0875
_diffrn_reflns_limit_h_max 9
_diffrn_reflns_limit_h_min -12
_diffrn_reflns_limit_k_max 14
_diffrn_reflns_limit_k_min -14
_diffrn_reflns_limit_l_max 28
_diffrn_reflns_limit_l_min -33
_diffrn_reflns_number 16963
_diffrn_reflns_theta_full 25.02
_diffrn_reflns_theta_max 25.02
_diffrn_reflns_theta_min 1.43
_exptl_absorpt_coefficient_mu 0.633
_exptl_absorpt_correction_T_max 0.957
_exptl_absorpt_correction_T_min 0.575
_exptl_absorpt_correction_type multi-scan
_exptl_crystal_colour orange
_exptl_crystal_density_diffrn 1.406
_exptl_crystal_density_method 'not measured'
_exptl_crystal_description needle
_exptl_crystal_F_000 1680
_exptl_crystal_size_max 0.30
_exptl_crystal_size_mid 0.10
_exptl_crystal_size_min 0.07
_refine_diff_density_max 0.888
_refine_diff_density_min -0.415
_refine_diff_density_rms 0.084
_refine_ls_abs_structure_details 'Flack H D (1983), Acta Cryst. A39, 876-881'
_refine_ls_abs_structure_Flack 0.64(3)
_refine_ls_extinction_method none
_refine_ls_goodness_of_fit_ref 0.979
_refine_ls_hydrogen_treatment constr
_refine_ls_matrix_type full
_refine_ls_number_parameters 463
_refine_ls_number_reflns 6501
_refine_ls_number_restraints 0
_refine_ls_restrained_S_all 0.979
_refine_ls_R_factor_all 0.0660
_refine_ls_R_factor_gt 0.0415
_refine_ls_shift/su_max 0.001
_refine_ls_shift/su_mean 0.000
_refine_ls_structure_factor_coef Fsqd
_refine_ls_weighting_details 'calc w=1/[\s^2^(Fo^2^)+(0.0476P)^2^+0.0000P] where P=(Fo^2^+2Fc^2^)/3'
_refine_ls_weighting_scheme calc
_refine_ls_wR_factor_gt 0.0887
_refine_ls_wR_factor_ref 0.1001
_reflns_number_gt 4993
_reflns_number_total 6501
_reflns_threshold_expression >2sigma(I)
_cod_data_source_file om060576isi20060628_072945.cif
_cod_data_source_block bj429
_cod_original_cell_volume 3855.8(6)
_cod_original_sg_symbol_H-M 'P 212121'
_cod_database_code 4074361

loop_
_symmetry_equiv_pos_as_xyz
'x, y, z'
'-x+1/2, -y, z+1/2'
'x+1/2, -y+1/2, -z'
'-x, y+1/2, -z+1/2'

loop_
_atom_site_label
_atom_site_type_symbol
_atom_site_fract_x
_atom_site_fract_y
_atom_site_fract_z
_atom_site_U_iso_or_equiv
_atom_site_adp_type
_atom_site_occupancy
_atom_site_symmetry_multiplicity
_atom_site_calc_flag
_atom_site_refinement_flags
C1 C 0.2216(5) 0.2379(4) 0.76855(16) 0.0220(12) Uani 1 1 d .
C2 C 0.3153(5) 0.3100(4) 0.75627(19) 0.0267(15) Uani 1 1 d .
H2 H 0.3556 0.3513 0.7797 0.032 Uiso 1 1 calc R
C3 C 0.3484(6) 0.3203(5) 0.7091(2) 0.0354(17) Uani 1 1 d .
H3 H 0.4107 0.3700 0.7005 0.043 Uiso 1 1 calc R
C4 C 0.2930(6) 0.2602(5) 0.67509(19) 0.0371(16) Uani 1 1 d .
H4 H 0.3183 0.2675 0.6433 0.044 Uiso 1 1 calc R
C5 C 0.2010(7) 0.1893(5) 0.6866(2) 0.0384(18) Uani 1 1 d .
H5 H 0.1625 0.1476 0.6629 0.046 Uiso 1 1 calc R
C6 C 0.1645(6) 0.1789(4) 0.7334(2) 0.0276(15) Uani 1 1 d .
H6 H 0.0998 0.1308 0.7413 0.033 Uiso 1 1 calc R
C7 C 0.1586(6) 0.0737(4) 0.83058(19) 0.0256(14) Uani 1 1 d .
C8 C 0.2700(7) 0.0184(5) 0.8317(2) 0.0410(17) Uani 1 1 d .
H8 H 0.3467 0.0556 0.8341 0.049 Uiso 1 1 calc R
C9 C 0.2692(8) -0.0925(5) 0.8294(2) 0.054(2) Uani 1 1 d .
H9 H 0.3455 -0.1306 0.8302 0.065 Uiso 1 1 calc R
C10 C 0.1591(9) -0.1462(5) 0.8260(2) 0.056(2) Uani 1 1 d .
H10 H 0.1592 -0.2214 0.8237 0.067 Uiso 1 1 calc R
C11 C 0.0483(8) -0.0921(5) 0.8259(2) 0.0478(19) Uani 1 1 d .
H11 H -0.0281 -0.1301 0.8247 0.057 Uiso 1 1 calc R
C12 C 0.0473(6) 0.0168(5) 0.8276(2) 0.0343(16) Uani 1 1 d .
H12 H -0.0298 0.0537 0.8268 0.041 Uiso 1 1 calc R
C13 C 0.0101(5) 0.2703(5) 0.82862(18) 0.0233(12) Uani 1 1 d .
C14 C -0.0234(6) 0.3467(4) 0.7952(2) 0.0278(15) Uani 1 1 d .
H14 H 0.0350 0.3683 0.7721 0.033 Uiso 1 1 calc R
C15 C -0.1419(6) 0.3911(5) 0.7958(2) 0.0349(16) Uani 1 1 d .
H15 H -0.1640 0.4426 0.7729 0.042 Uiso 1 1 calc R
C16 C -0.2270(6) 0.3610(5) 0.8292(2) 0.0363(15) Uani 1 1 d .
H16 H -0.3074 0.3925 0.8294 0.044 Uiso 1 1 calc R
C17 C -0.1970(6) 0.2854(5) 0.86246(19) 0.0346(15) Uani 1 1 d .
H17 H -0.2566 0.2641 0.8852 0.041 Uiso 1 1 calc R
C18 C -0.0784(5) 0.2410(5) 0.86224(18) 0.0284(15) Uani 1 1 d .
H18 H -0.0572 0.1897 0.8854 0.034 Uiso 1 1 calc R
C19 C 0.3926(6) 0.4971(5) 0.9248(2) 0.0260(14) Uani 1 1 d .
C20 C 0.4444(6) 0.5990(5) 0.9243(2) 0.0331(16) Uani 1 1 d .
H20 H 0.4152 0.6502 0.9024 0.040 Uiso 1 1 calc R
C21 C 0.5379(6) 0.6252(5) 0.9555(2) 0.0427(18) Uani 1 1 d .
H21 H 0.5726 0.6946 0.9553 0.051 Uiso 1 1 calc R
C22 C 0.5815(7) 0.5497(5) 0.9876(2) 0.0422(18) Uani 1 1 d .
H22 H 0.6463 0.5677 1.0088 0.051 Uiso 1 1 calc R
C23 C 0.5309(6) 0.4496(5) 0.9884(2) 0.0363(16) Uani 1 1 d .
H23 H 0.5609 0.3986 1.0102 0.044 Uiso 1 1 calc R
C24 C 0.4344(5) 0.4224(5) 0.95697(19) 0.0245(14) Uani 1 1 d .
C25 C 0.4674(6) 0.2309(5) 0.96894(19) 0.0318(14) Uani 1 1 d .
H25A H 0.5364 0.2351 0.9465 0.048 Uiso 1 1 calc R
H25B H 0.4260 0.1620 0.9659 0.048 Uiso 1 1 calc R
H25C H 0.4997 0.2388 1.0009 0.048 Uiso 1 1 calc R
C26 C 0.2851(6) 0.3181(4) 0.99903(17) 0.0285(14) Uani 1 1 d .
H26A H 0.3293 0.3334 1.0284 0.043 Uiso 1 1 calc R
H26B H 0.2451 0.2484 1.0013 0.043 Uiso 1 1 calc R
H26C H 0.2217 0.3726 0.9936 0.043 Uiso 1 1 calc R
C27 C 0.1279(5) 0.5214(4) 0.90481(18) 0.0225(14) Uani 1 1 d .
C28 C 0.0296(5) 0.4613(5) 0.9210(2) 0.0295(15) Uani 1 1 d .
H28 H 0.0368 0.3862 0.9215 0.035 Uiso 1 1 calc R
C29 C -0.0810(6) 0.5089(5) 0.9367(2) 0.0397(17) Uani 1 1 d .
H29 H -0.1490 0.4671 0.9474 0.048 Uiso 1 1 calc R
C30 C -0.0878(6) 0.6193(6) 0.9361(2) 0.0382(17) Uani 1 1 d .
H30 H -0.1617 0.6530 0.9467 0.046 Uiso 1 1 calc R
C31 C 0.0097(6) 0.6810(5) 0.9205(2) 0.0367(17) Uani 1 1 d .
H31 H 0.0031 0.7562 0.9202 0.044 Uiso 1 1 calc R
C32 C 0.1184(6) 0.6311(5) 0.90496(18) 0.0314(16) Uani 1 1 d .
H32 H 0.1866 0.6728 0.8944 0.038 Uiso 1 1 calc R
C33 C 0.3066(6) 0.5260(4) 0.82955(19) 0.0222(15) Uani 1 1 d .
C34 C 0.2126(6) 0.5613(4) 0.79997(18) 0.0277(14) Uani 1 1 d .
H34 H 0.1280 0.5522 0.8089 0.033 Uiso 1 1 calc R
C35 C 0.2408(7) 0.6098(4) 0.75758(19) 0.0357(17) Uani 1 1 d .
H35 H 0.1757 0.6347 0.7379 0.043 Uiso 1 1 calc R
C36 C 0.3626(7) 0.6217(5) 0.7441(2) 0.0376(18) Uani 1 1 d .
H36 H 0.3818 0.6548 0.7150 0.045 Uiso 1 1 calc R
C37 C 0.4575(6) 0.5856(5) 0.7727(2) 0.0359(17) Uani 1 1 d .
H37 H 0.5416 0.5937 0.7631 0.043 Uiso 1 1 calc R
C38 C 0.4305(6) 0.5378(5) 0.8152(2) 0.0282(15) Uani 1 1 d .
H38 H 0.4961 0.5129 0.8346 0.034 Uiso 1 1 calc R
C39 C 0.2587(9) 0.5936(5) 1.0432(2) 0.052(2) Uani 1 1 d .
H39 H 0.3124 0.6291 1.0218 0.062 Uiso 1 1 calc R
C40 C 0.3070(7) 0.5447(5) 1.0823(2) 0.048(2) Uani 1 1 d .
H40 H 0.3943 0.5451 1.0876 0.058 Uiso 1 1 calc R
C41 C 0.2287(8) 0.4953(5) 1.1137(2) 0.0507(19) Uani 1 1 d .
H41 H 0.2615 0.4629 1.1412 0.061 Uiso 1 1 calc R
C42 C 0.1014(8) 0.4930(6) 1.1049(3) 0.058(2) Uani 1 1 d .
H42 H 0.0471 0.4577 1.1261 0.070 Uiso 1 1 calc R
C43 C 0.0541(8) 0.5413(7) 1.0660(3) 0.062(2) Uani 1 1 d .
H43 H -0.0329 0.5408 1.0600 0.074 Uiso 1 1 calc R
C44 C 0.1351(10) 0.5910(6) 1.0352(3) 0.066(3) Uani 1 1 d .
H44 H 0.1028 0.6240 1.0078 0.079 Uiso 1 1 calc R
N1 N 0.3759(5) 0.3178(3) 0.95898(16) 0.0233(12) Uani 1 1 d .
P1 P 0.16871(13) 0.21928(13) 0.82951(5) 0.0199(3) Uani 1 1 d .
P2 P 0.27012(15) 0.45427(10) 0.88418(5) 0.0206(3) Uani 1 1 d .
Cl1 Cl 0.47755(13) 0.26875(13) 0.85486(5) 0.0293(3) Uani 1 1 d .
Rh1 Rh 0.27919(4) 0.27526(3) 0.892996(14) 0.01902(12) Uani 1 1 d .
O1 O 0.1386(4) 0.2098(3) 0.92862(13) 0.0303(10) Uani 1 1 d .
O2 O 0.2382(4) 0.1332(3) 0.92481(12) 0.0289(10) Uani 1 1 d .

loop_
_atom_site_aniso_label
_atom_site_aniso_U_11
_atom_site_aniso_U_22
_atom_site_aniso_U_33
_atom_site_aniso_U_23
_atom_site_aniso_U_13
_atom_site_aniso_U_12
C1 0.026(3) 0.023(3) 0.017(3) -0.001(2) -0.002(2) 0.004(3)
C2 0.024(4) 0.029(3) 0.027(3) -0.003(2) -0.003(3) 0.005(3)
C3 0.041(5) 0.034(4) 0.032(4) 0.003(3) 0.016(3) 0.007(3)
C4 0.052(5) 0.039(4) 0.020(3) 0.003(3) 0.009(3) 0.010(4)
C5 0.052(5) 0.044(4) 0.020(3) -0.005(3) -0.010(3) 0.011(3)
C6 0.024(4) 0.031(3) 0.028(3) 0.001(3) -0.006(3) 0.001(3)
C7 0.030(4) 0.026(3) 0.021(3) -0.005(3) 0.004(3) 0.000(3)
C8 0.048(5) 0.030(3) 0.045(4) -0.002(3) -0.004(4) 0.013(4)
C9 0.076(6) 0.033(4) 0.053(4) -0.005(3) -0.009(4) 0.030(5)
C10 0.102(8) 0.024(4) 0.041(4) -0.001(3) 0.002(4) -0.024(5)
C11 0.066(6) 0.033(4) 0.044(4) -0.001(3) 0.012(4) -0.016(4)
C12 0.035(4) 0.037(4) 0.031(4) -0.008(3) 0.003(3) -0.004(3)
C13 0.019(3) 0.024(3) 0.026(3) -0.002(3) 0.001(2) -0.003(3)
C14 0.022(4) 0.030(4) 0.032(4) 0.002(3) 0.003(3) 0.001(3)
C15 0.024(4) 0.024(3) 0.056(4) 0.004(3) -0.004(3) 0.005(3)
C16 0.026(4) 0.034(3) 0.048(4) -0.002(3) -0.001(3) 0.003(3)
C17 0.020(4) 0.048(4) 0.035(3) -0.007(3) 0.003(3) 0.002(3)
C18 0.030(4) 0.035(4) 0.020(3) -0.004(3) -0.005(3) -0.004(3)
C19 0.031(4) 0.026(3) 0.021(3) 0.000(3) 0.008(3) 0.001(3)
C20 0.043(5) 0.025(3) 0.031(4) -0.001(3) -0.006(3) -0.009(3)
C21 0.051(5) 0.031(4) 0.046(4) -0.011(3) 0.002(4) -0.014(4)
C22 0.037(5) 0.050(5) 0.039(4) -0.001(4) -0.013(3) -0.013(4)
C23 0.032(4) 0.040(4) 0.037(4) 0.004(3) -0.006(3) -0.004(3)
C24 0.021(4) 0.026(3) 0.026(3) -0.004(3) 0.005(3) -0.001(3)
C25 0.036(4) 0.031(3) 0.029(3) 0.005(3) -0.009(3) 0.002(3)
C26 0.034(4) 0.033(3) 0.018(3) 0.001(2) 0.000(3) -0.006(3)
C27 0.022(4) 0.028(3) 0.018(3) 0.001(2) -0.004(2) -0.001(3)
C28 0.025(4) 0.037(4) 0.026(3) -0.007(3) 0.003(3) 0.001(3)
C29 0.026(4) 0.047(4) 0.046(4) -0.009(3) 0.005(3) 0.003(3)
C30 0.034(4) 0.055(5) 0.025(4) -0.003(3) 0.000(3) 0.015(4)
C31 0.040(5) 0.035(4) 0.035(4) -0.001(3) 0.001(3) 0.016(3)
C32 0.044(4) 0.029(3) 0.020(3) 0.003(3) 0.003(3) 0.002(3)
C33 0.032(5) 0.020(3) 0.014(3) -0.001(2) -0.003(3) -0.005(3)
C34 0.028(4) 0.025(3) 0.030(3) -0.003(2) 0.001(3) 0.004(3)
C35 0.053(5) 0.034(4) 0.019(3) 0.005(2) -0.008(3) 0.002(3)
C36 0.060(6) 0.033(4) 0.019(3) 0.008(3) 0.012(3) -0.009(4)
C37 0.034(4) 0.040(4) 0.034(4) -0.002(3) 0.014(3) -0.012(3)
C38 0.022(4) 0.031(3) 0.031(4) -0.003(3) 0.004(3) -0.003(3)
C39 0.087(7) 0.035(4) 0.034(4) -0.010(3) 0.004(4) -0.019(4)
C40 0.043(5) 0.059(5) 0.043(4) -0.014(4) 0.000(4) 0.013(4)
C41 0.071(6) 0.044(4) 0.037(4) 0.002(3) -0.003(4) 0.012(4)
C42 0.062(6) 0.047(4) 0.065(5) -0.011(5) 0.005(5) -0.016(4)
C43 0.041(6) 0.059(6) 0.086(7) -0.029(5) -0.027(5) 0.003(4)
C44 0.112(9) 0.039(5) 0.046(5) -0.015(4) -0.033(5) 0.012(5)
N1 0.021(3) 0.026(3) 0.022(3) 0.000(2) 0.000(2) 0.004(2)
P1 0.0202(9) 0.0213(7) 0.0182(7) -0.0012(7) 0.0011(6) -0.0003(7)
P2 0.0224(9) 0.0196(7) 0.0199(8) 0.0015(5) 0.0002(7) -0.0007(7)
Cl1 0.0202(8) 0.0388(8) 0.0290(8) 0.0015(8) 0.0038(6) 0.0041(8)
Rh1 0.0192(2) 0.01937(19) 0.0185(2) 0.0012(2) -0.0002(2) 0.0004(2)
O1 0.025(3) 0.037(3) 0.029(2) 0.008(2) 0.0062(18) -0.003(2)
O2 0.035(3) 0.026(2) 0.025(2) 0.0077(17) 0.0009(18) -0.005(2)

loop_
_atom_type_symbol
_atom_type_description
_atom_type_scat_dispersion_real
_atom_type_scat_dispersion_imag
_atom_type_scat_source
C C 0.0033 0.0016 'International Tables Vol C Tables 4.2.6.8 and 6.1.1.4'
H H 0.0000 0.0000 'International Tables Vol C Tables 4.2.6.8 and 6.1.1.4'
N N 0.0061 0.0033 'International Tables Vol C Tables 4.2.6.8 and 6.1.1.4'
P P 0.1023 0.0942 'International Tables Vol C Tables 4.2.6.8 and 6.1.1.4'
Cl Cl 0.1484 0.1585 'International Tables Vol C Tables 4.2.6.8 and 6.1.1.4'
Rh Rh -1.1178 0.9187 'International Tables Vol C Tables 4.2.6.8 and 6.1.1.4'
O O 0.0106 0.0060 'International Tables Vol C Tables 4.2.6.8 and 6.1.1.4'

loop_
_geom_angle_atom_site_label_1
_geom_angle_atom_site_label_2
_geom_angle_atom_site_label_3
_geom_angle
C6 C1 C2 119.0(5)
C6 C1 P1 118.4(4)
C2 C1 P1 122.7(4)
C3 C2 C1 118.9(5)
C3 C2 H2 120.5
C1 C2 H2 120.5
C4 C3 C2 121.4(6)
C4 C3 H3 119.3
C2 C3 H3 119.3
C3 C4 C5 120.3(5)
C3 C4 H4 119.8
C5 C4 H4 119.8
C4 C5 C6 119.5(6)
C4 C5 H5 120.2
C6 C5 H5 120.2
C1 C6 C5 120.9(6)
C1 C6 H6 119.5
C5 C6 H6 119.5
C8 C7 C12 118.8(5)
C8 C7 P1 116.8(5)
C12 C7 P1 124.2(5)
C7 C8 C9 119.7(7)
C7 C8 H8 120.1
C9 C8 H8 120.1
C10 C9 C8 120.2(7)
C10 C9 H9 119.9
C8 C9 H9 119.9
C9 C10 C11 120.4(7)
C9 C10 H10 119.8
C11 C10 H10 119.8
C10 C11 C12 120.2(7)
C10 C11 H11 119.9
C12 C11 H11 119.9
C11 C12 C7 120.6(7)
C11 C12 H12 119.7
C7 C12 H12 119.7
C18 C13 C14 118.1(5)
C18 C13 P1 122.2(4)
C14 C13 P1 119.5(4)
C15 C14 C13 120.3(6)
C15 C14 H14 119.9
C13 C14 H14 119.9
C16 C15 C14 120.5(6)
C16 C15 H15 119.8
C14 C15 H15 119.8
C15 C16 C17 120.6(6)
C15 C16 H16 119.7
C17 C16 H16 119.7
C16 C17 C18 119.2(6)
C16 C17 H17 120.4
C18 C17 H17 120.4
C17 C18 C13 121.2(5)
C17 C18 H18 119.4
C13 C18 H18 119.4
C24 C19 C20 120.1(6)
C24 C19 P2 116.7(4)
C20 C19 P2 123.3(5)
C21 C20 C19 120.1(6)
C21 C20 H20 120.0
C19 C20 H20 120.0
C20 C21 C22 120.1(6)
C20 C21 H21 120.0
C22 C21 H21 120.0
C23 C22 C21 120.2(6)
C23 C22 H22 119.9
C21 C22 H22 119.9
C22 C23 C24 120.2(6)
C22 C23 H23 119.9
C24 C23 H23 119.9
C19 C24 C23 119.4(6)
C19 C24 N1 119.9(5)
C23 C24 N1 120.7(5)
N1 C25 H25A 109.5
N1 C25 H25B 109.5
H25A C25 H25B 109.5
N1 C25 H25C 109.5
H25A C25 H25C 109.5
H25B C25 H25C 109.5
N1 C26 H26A 109.5
N1 C26 H26B 109.5
H26A C26 H26B 109.5
N1 C26 H26C 109.5
H26A C26 H26C 109.5
H26B C26 H26C 109.5
C28 C27 C32 119.4(6)
C28 C27 P2 119.3(4)
C32 C27 P2 121.3(5)
C27 C28 C29 121.3(6)
C27 C28 H28 119.3
C29 C28 H28 119.3
C30 C29 C28 117.8(6)
C30 C29 H29 121.1
C28 C29 H29 121.1
C31 C30 C29 121.8(6)
C31 C30 H30 119.1
C29 C30 H30 119.1
C30 C31 C32 118.9(6)
C30 C31 H31 120.6
C32 C31 H31 120.6
C27 C32 C31 120.7(6)
C27 C32 H32 119.7
C31 C32 H32 119.7
C34 C33 C38 118.7(5)
C34 C33 P2 121.0(5)
C38 C33 P2 120.1(4)
C35 C34 C33 120.7(6)
C35 C34 H34 119.7
C33 C34 H34 119.7
C36 C35 C34 120.1(6)
C36 C35 H35 120.0
C34 C35 H35 120.0
C35 C36 C37 120.1(6)
C35 C36 H36 119.9
C37 C36 H36 119.9
C36 C37 C38 120.3(6)
C36 C37 H37 119.8
C38 C37 H37 119.8
C37 C38 C33 120.1(6)
C37 C38 H38 120.0
C33 C38 H38 120.0
C44 C39 C40 119.9(7)
C44 C39 H39 120.1
C40 C39 H39 120.1
C39 C40 C41 120.0(7)
C39 C40 H40 120.0
C41 C40 H40 120.0
C40 C41 C42 119.5(7)
C40 C41 H41 120.3
C42 C41 H41 120.3
C43 C42 C41 120.3(8)
C43 C42 H42 119.9
C41 C42 H42 119.9
C42 C43 C44 118.9(8)
C42 C43 H43 120.6
C44 C43 H43 120.6
C39 C44 C43 121.6(8)
C39 C44 H44 119.2
C43 C44 H44 119.2
C24 N1 C25 112.6(4)
C24 N1 C26 107.9(4)
C25 N1 C26 106.5(4)
C24 N1 Rh1 112.8(3)
C25 N1 Rh1 106.9(3)
C26 N1 Rh1 109.9(3)
C13 P1 C7 107.3(3)
C13 P1 C1 103.3(2)
C7 P1 C1 99.3(2)
C13 P1 Rh1 112.93(18)
C7 P1 Rh1 109.1(2)
C1 P1 Rh1 123.28(19)
C19 P2 C33 103.6(3)
C19 P2 C27 105.0(3)
C33 P2 C27 102.7(3)
C19 P2 Rh1 101.1(2)
C33 P2 Rh1 124.88(18)
C27 P2 Rh1 117.16(19)
O1 Rh1 O2 41.76(15)
O1 Rh1 N1 91.37(17)
O2 Rh1 N1 86.42(15)
O1 Rh1 P2 115.70(13)
O2 Rh1 P2 154.81(11)
N1 Rh1 P2 82.72(12)
O1 Rh1 P1 83.16(12)
O2 Rh1 P1 88.17(11)
N1 Rh1 P1 174.18(13)
P2 Rh1 P1 101.42(6)
O1 Rh1 Cl1 152.81(12)
O2 Rh1 Cl1 111.17(12)
N1 Rh1 Cl1 88.59(13)
P2 Rh1 Cl1 91.27(6)
P1 Rh1 Cl1 95.36(5)
O2 O1 Rh1 71.2(2)
O1 O2 Rh1 67.0(2)

loop_
_geom_bond_atom_site_label_1
_geom_bond_atom_site_label_2
_geom_bond_distance
C1 C6 1.390(7)
C1 C2 1.401(7)
C1 P1 1.841(5)
C2 C3 1.395(7)
C2 H2 0.9500
C3 C4 1.366(8)
C3 H3 0.9500
C4 C5 1.373(9)
C4 H4 0.9500
C5 C6 1.393(8)
C5 H5 0.9500
C6 H6 0.9500
C7 C8 1.386(9)
C7 C12 1.397(8)
C7 P1 1.839(6)
C8 C9 1.400(8)
C8 H8 0.9500
C9 C10 1.367(10)
C9 H9 0.9500
C10 C11 1.372(10)
C10 H10 0.9500
C11 C12 1.374(9)
C11 H11 0.9500
C12 H12 0.9500
C13 C18 1.399(7)
C13 C14 1.400(8)
C13 P1 1.822(6)
C14 C15 1.390(8)
C14 H14 0.9500
C15 C16 1.372(8)
C15 H15 0.9500
C16 C17 1.382(8)
C16 H16 0.9500
C17 C18 1.391(8)
C17 H17 0.9500
C18 H18 0.9500
C19 C24 1.389(8)
C19 C20 1.400(8)
C19 P2 1.833(6)
C20 C21 1.382(9)
C20 H20 0.9500
C21 C22 1.400(9)
C21 H21 0.9500
C22 C23 1.374(9)
C22 H22 0.9500
C23 C24 1.412(8)
C23 H23 0.9500
C24 N1 1.461(7)
C25 N1 1.499(7)
C25 H25A 0.9800
C25 H25B 0.9800
C25 H25C 0.9800
C26 N1 1.501(7)
C26 H26A 0.9800
C26 H26B 0.9800
C26 H26C 0.9800
C27 C28 1.379(8)
C27 C32 1.386(7)
C27 P2 1.843(6)
C28 C29 1.403(8)
C28 H28 0.9500
C29 C30 1.395(9)
C29 H29 0.9500
C30 C31 1.378(9)
C30 H30 0.9500
C31 C32 1.398(8)
C31 H31 0.9500
C32 H32 0.9500
C33 C34 1.389(8)
C33 C38 1.400(8)
C33 P2 1.841(6)
C34 C35 1.386(8)
C34 H34 0.9500
C35 C36 1.373(9)
C35 H35 0.9500
C36 C37 1.381(9)
C36 H36 0.9500
C37 C38 1.383(8)
C37 H37 0.9500
C38 H38 0.9500
C39 C44 1.348(11)
C39 C40 1.373(9)
C39 H39 0.9500
C40 C41 1.377(9)
C40 H40 0.9500
C41 C42 1.392(10)
C41 H41 0.9500
C42 C43 1.362(10)
C42 H42 0.9500
C43 C44 1.385(11)
C43 H43 0.9500
C44 H44 0.9500
N1 Rh1 2.213(5)
P1 Rh1 2.2747(15)
P2 Rh1 2.2725(14)
Cl1 Rh1 2.3931(14)
Rh1 O1 1.998(4)
Rh1 O2 2.054(3)
O1 O2 1.445(5)

loop_
_geom_torsion_atom_site_label_1
_geom_torsion_atom_site_label_2
_geom_torsion_atom_site_label_3
_geom_torsion_atom_site_label_4
_geom_torsion
C6 C1 C2 C3 0.0(8)
P1 C1 C2 C3 -179.0(4)
C1 C2 C3 C4 -1.2(9)
C2 C3 C4 C5 1.3(9)
C3 C4 C5 C6 -0.1(9)
C2 C1 C6 C5 1.2(8)
P1 C1 C6 C5 -179.7(4)
C4 C5 C6 C1 -1.2(9)
C12 C7 C8 C9 0.7(9)
P1 C7 C8 C9 -175.7(5)
C7 C8 C9 C10 0.0(10)
C8 C9 C10 C11 -1.5(10)
C9 C10 C11 C12 2.3(10)
C10 C11 C12 C7 -1.6(10)
C8 C7 C12 C11 0.1(9)
P1 C7 C12 C11 176.2(5)
C18 C13 C14 C15 -0.3(9)
P1 C13 C14 C15 -176.2(5)
C13 C14 C15 C16 0.3(9)
C14 C15 C16 C17 -0.6(9)
C15 C16 C17 C18 0.9(9)
C16 C17 C18 C13 -0.9(9)
C14 C13 C18 C17 0.5(8)
P1 C13 C18 C17 176.3(4)
C24 C19 C20 C21 0.5(10)
P2 C19 C20 C21 -179.0(5)
C19 C20 C21 C22 0.3(10)
C20 C21 C22 C23 -0.6(11)
C21 C22 C23 C24 -0.1(10)
C20 C19 C24 C23 -1.2(9)
P2 C19 C24 C23 178.4(5)
C20 C19 C24 N1 176.9(5)
P2 C19 C24 N1 -3.5(7)
C22 C23 C24 C19 1.0(9)
C22 C23 C24 N1 -177.1(6)
C32 C27 C28 C29 1.3(9)
P2 C27 C28 C29 -179.5(5)
C27 C28 C29 C30 -0.9(9)
C28 C29 C30 C31 0.3(10)
C29 C30 C31 C32 -0.2(10)
C28 C27 C32 C31 -1.2(9)
P2 C27 C32 C31 179.6(4)
C30 C31 C32 C27 0.7(9)
C38 C33 C34 C35 -1.7(8)
P2 C33 C34 C35 -176.2(4)
C33 C34 C35 C36 1.1(9)
C34 C35 C36 C37 -0.1(9)
C35 C36 C37 C38 -0.3(10)
C36 C37 C38 C33 -0.3(9)
C34 C33 C38 C37 1.2(8)
P2 C33 C38 C37 175.8(4)
C44 C39 C40 C41 -1.4(10)
C39 C40 C41 C42 1.6(10)
C40 C41 C42 C43 -1.4(10)
C41 C42 C43 C44 0.9(11)
C40 C39 C44 C43 1.0(12)
C42 C43 C44 C39 -0.7(12)
C19 C24 N1 C25 143.2(5)
C23 C24 N1 C25 -38.7(7)
C19 C24 N1 C26 -99.5(6)
C23 C24 N1 C26 78.6(6)
C19 C24 N1 Rh1 22.1(6)
C23 C24 N1 Rh1 -159.9(5)
C18 C13 P1 C7 54.1(5)
C14 C13 P1 C7 -130.2(5)
C18 C13 P1 C1 158.4(5)
C14 C13 P1 C1 -25.9(5)
C18 C13 P1 Rh1 -66.2(5)
C14 C13 P1 Rh1 109.6(4)
C8 C7 P1 C13 -179.5(5)
C12 C7 P1 C13 4.3(6)
C8 C7 P1 C1 73.3(5)
C12 C7 P1 C1 -102.9(5)
C8 C7 P1 Rh1 -56.8(5)
C12 C7 P1 Rh1 126.9(5)
C6 C1 P1 C13 -66.4(5)
C2 C1 P1 C13 112.6(5)
C6 C1 P1 C7 44.0(5)
C2 C1 P1 C7 -137.0(5)
C6 C1 P1 Rh1 164.2(4)
C2 C1 P1 Rh1 -16.7(5)
C24 C19 P2 C33 -145.5(4)
C20 C19 P2 C33 34.1(6)
C24 C19 P2 C27 107.1(5)
C20 C19 P2 C27 -73.4(6)
C24 C19 P2 Rh1 -15.2(5)
C20 C19 P2 Rh1 164.4(5)
C34 C33 P2 C19 -145.8(5)
C38 C33 P2 C19 39.7(5)
C34 C33 P2 C27 -36.7(5)
C38 C33 P2 C27 148.8(5)
C34 C33 P2 Rh1 100.0(5)
C38 C33 P2 Rh1 -74.5(5)
C28 C27 P2 C19 -116.4(5)
C32 C27 P2 C19 62.8(5)
C28 C27 P2 C33 135.5(5)
C32 C27 P2 C33 -45.3(5)
C28 C27 P2 Rh1 -5.2(5)
C32 C27 P2 Rh1 173.9(4)
C24 N1 Rh1 O1 -140.2(4)
C25 N1 Rh1 O1 95.5(4)
C26 N1 Rh1 O1 -19.8(3)
C24 N1 Rh1 O2 178.3(4)
C25 N1 Rh1 O2 54.0(3)
C26 N1 Rh1 O2 -61.3(3)
C24 N1 Rh1 P2 -24.5(3)
C25 N1 Rh1 P2 -148.8(3)
C26 N1 Rh1 P2 96.0(3)
C24 N1 Rh1 P1 -160.1(11)
C25 N1 Rh1 P1 75.6(14)
C26 N1 Rh1 P1 -39.7(15)
C24 N1 Rh1 Cl1 67.0(3)
C25 N1 Rh1 Cl1 -57.3(3)
C26 N1 Rh1 Cl1 -172.6(3)
C19 P2 Rh1 O1 107.2(2)
C33 P2 Rh1 O1 -137.5(3)
C27 P2 Rh1 O1 -6.2(2)
C19 P2 Rh1 O2 84.3(3)
C33 P2 Rh1 O2 -160.3(3)
C27 P2 Rh1 O2 -29.0(3)
C19 P2 Rh1 N1 19.1(2)
C33 P2 Rh1 N1 134.5(3)
C27 P2 Rh1 N1 -94.2(2)
C19 P2 Rh1 P1 -165.00(19)
C33 P2 Rh1 P1 -49.6(3)
C27 P2 Rh1 P1 81.61(19)
C19 P2 Rh1 Cl1 -69.28(19)
C33 P2 Rh1 Cl1 46.1(3)
C27 P2 Rh1 Cl1 177.34(19)
C13 P1 Rh1 O1 56.2(2)
C7 P1 Rh1 O1 -63.0(2)
C1 P1 Rh1 O1 -178.5(2)
C13 P1 Rh1 O2 97.8(2)
C7 P1 Rh1 O2 -21.4(2)
C1 P1 Rh1 O2 -136.9(2)
C13 P1 Rh1 N1 76.3(13)
C7 P1 Rh1 N1 -43.0(13)
C1 P1 Rh1 N1 -158.5(13)
C13 P1 Rh1 P2 -58.7(2)
C7 P1 Rh1 P2 -177.9(2)
C1 P1 Rh1 P2 66.6(2)
C13 P1 Rh1 Cl1 -151.1(2)
C7 P1 Rh1 Cl1 89.7(2)
C1 P1 Rh1 Cl1 -25.8(2)
N1 Rh1 O1 O2 -83.1(2)
P2 Rh1 O1 O2 -165.65(18)
P1 Rh1 O1 O2 94.9(2)
Cl1 Rh1 O1 O2 6.5(4)
N1 Rh1 O2 O1 96.1(2)
P2 Rh1 O2 O1 31.6(4)
P1 Rh1 O2 O1 -81.8(2)
Cl1 Rh1 O2 O1 -176.81(19)
